data_7157018
loop_
_publ_author_name
'Liu, Dan'
'Sun, Jing'
'Zhang, Yu'
'Yan, Chao-Guo'

_publ_section_title
;
 Diastereoselective synthesis of spirocyclic
 isoxazolo[5,4-c]pyrrolo[2,1-a]isoquinolines via cascade double [3 +
 2]cycloadditions.
;
_journal_issue 34
_journal_name_full 'Organic &amp; biomolecular chemistry'
_journal_page_first 8008
_journal_page_last 8013
_journal_paper_doi 10.1039/c9ob01474h
_journal_volume 17
_journal_year 2019
_chemical_formula_moiety 'C35 H28 Br N3 O4'
_chemical_formula_sum 'C35 H28 Br N3 O4'
_chemical_formula_weight 634.51
_space_group_crystal_system monoclinic
_space_group_IT_number 14
_space_group_name_Hall '-P 2ybc'
_space_group_name_H-M_alt 'P 1 21/c 1'
_symmetry_space_group_name_Hall '-P 2ybc'
_symmetry_space_group_name_H-M 'P 1 21/c 1'
_atom_sites_solution_hydrogens mixed
_audit_creation_method SHELXL-2014/7
_audit_update_record
;
2019-07-01 deposited with the CCDC.    2019-08-07 downloaded from the CCDC.
;
_cell_angle_alpha 90
_cell_angle_beta 98.730(3)
_cell_angle_gamma 90
_cell_formula_units_Z 4
_cell_length_a 8.8593(9)
_cell_length_b 22.333(2)
_cell_length_c 15.6805(15)
_cell_measurement_reflns_used 5956
_cell_measurement_temperature 296(2)
_cell_measurement_theta_max 23.02
_cell_measurement_theta_min 2.25
_cell_volume 3066.5(5)
_computing_structure_refinement 'SHELXL-2014/7 (Sheldrick, 2014)'
_diffrn_ambient_temperature 296(2)
_diffrn_measured_fraction_theta_full 1.000
_diffrn_measured_fraction_theta_max 1.000
_diffrn_measurement_device_type 'CCD area detector'
_diffrn_measurement_method 'phi and omega scans'
_diffrn_radiation_source 'fine-focus sealed tube'
_diffrn_radiation_type MoK\a
_diffrn_radiation_wavelength 0.71073
_diffrn_reflns_av_R_equivalents 0.2940
_diffrn_reflns_av_unetI/netI 0.1322
_diffrn_reflns_Laue_measured_fraction_full 1.000
_diffrn_reflns_Laue_measured_fraction_max 1.000
_diffrn_reflns_limit_h_max 8
_diffrn_reflns_limit_h_min -8
_diffrn_reflns_limit_k_max 22
_diffrn_reflns_limit_k_min -22
_diffrn_reflns_limit_l_max 15
_diffrn_reflns_limit_l_min -15
_diffrn_reflns_number 19933
_diffrn_reflns_point_group_measured_fraction_full 1.000
_diffrn_reflns_point_group_measured_fraction_max 1.000
_diffrn_reflns_theta_full 20.812
_diffrn_reflns_theta_max 20.812
_diffrn_reflns_theta_min 1.599
_exptl_absorpt_coefficient_mu 1.384
_exptl_absorpt_correction_T_max 0.758
_exptl_absorpt_correction_T_min 0.725
_exptl_absorpt_correction_type multi-scan
_exptl_absorpt_process_details sadabs
_exptl_crystal_colour colorless
_exptl_crystal_density_diffrn 1.374
_exptl_crystal_description block
_exptl_crystal_F_000 1304
_exptl_crystal_size_max 0.240
_exptl_crystal_size_mid 0.220
_exptl_crystal_size_min 0.200
_refine_diff_density_max 0.838
_refine_diff_density_min -1.385
_refine_diff_density_rms 0.132
_refine_ls_extinction_method none
_refine_ls_goodness_of_fit_ref 1.031
_refine_ls_hydrogen_treatment constr
_refine_ls_matrix_type full
_refine_ls_number_parameters 389
_refine_ls_number_reflns 3210
_refine_ls_number_restraints 0
_refine_ls_restrained_S_all 1.031
_refine_ls_R_factor_all 0.0983
_refine_ls_R_factor_gt 0.0790
_refine_ls_shift/su_max 0.001
_refine_ls_shift/su_mean 0.000
_refine_ls_structure_factor_coef Fsqd
_refine_ls_weighting_details 'w=1/[\s^2^(Fo^2^)+(0.1657P)^2^] where P=(Fo^2^+2Fc^2^)/3'
_refine_ls_weighting_scheme calc
_refine_ls_wR_factor_gt 0.2088
_refine_ls_wR_factor_ref 0.2362
_reflns_Friedel_coverage 0.000
_reflns_number_gt 2500
_reflns_number_total 3210
_reflns_threshold_expression 'I > 2\s(I)'
_cod_data_source_file c9ob01474h2.cif
_cod_data_source_block 2bb
_cod_depositor_comments 'Adding full bibliography for 7157016--7157029.cif.'
_cod_database_code 7157018
_shelx_shelxl_version_number 2014/7
_shelx_space_group_comment
;
The symmetry employed for this shelxl refinement is uniquely defined
by the following loop, which should always be used as a source of
symmetry information in preference to the above space-group names.
They are only intended as comments.
;
_shelx_estimated_absorpt_t_min 0.732
_shelx_estimated_absorpt_t_max 0.769

loop_
_space_group_symop_operation_xyz
'x, y, z'
'-x, y+1/2, -z+1/2'
'-x, -y, -z'
'x, -y-1/2, z-1/2'

loop_
_atom_site_label
_atom_site_type_symbol
_atom_site_fract_x
_atom_site_fract_y
_atom_site_fract_z
_atom_site_U_iso_or_equiv
_atom_site_adp_type
_atom_site_occupancy
_atom_site_site_symmetry_order
_atom_site_calc_flag
_atom_site_refinement_flags_posn
_atom_site_refinement_flags_adp
Br1 Br 0.51363(10) 0.63582(4) 0.55462(5) 0.0572(5) Uani 1 1 d . .
C1 C 0.9426(7) 0.4440(3) 0.2517(4) 0.0362(18) Uani 1 1 d . .
C2 C 1.0832(8) 0.4342(4) 0.3038(5) 0.048(2) Uani 1 1 d . .
H2 H 1.1721 0.4272 0.2806 0.058 Uiso 1 1 calc R U
C3 C 1.0821(9) 0.4355(4) 0.3909(6) 0.060(2) Uani 1 1 d . .
H3 H 1.1736 0.4297 0.4276 0.072 Uiso 1 1 calc R U
C4 C 0.9515(9) 0.4451(3) 0.4265(5) 0.050(2) Uani 1 1 d . .
H4 H 0.9545 0.4432 0.4860 0.060 Uiso 1 1 calc R U
C5 C 0.8160(8) 0.4574(3) 0.3734(4) 0.044(2) Uani 1 1 d . .
H5 H 0.7287 0.4664 0.3972 0.052 Uiso 1 1 calc R U
C6 C 0.8104(7) 0.4563(3) 0.2857(4) 0.0311(17) Uani 1 1 d . .
C7 C 0.6841(7) 0.4653(3) 0.2105(4) 0.0278(16) Uani 1 1 d . .
C8 C 0.7624(7) 0.4547(3) 0.1319(5) 0.0375(18) Uani 1 1 d . .
C9 C 0.6060(7) 0.5285(3) 0.2026(4) 0.0304(17) Uani 1 1 d . .
H9 H 0.6705 0.5563 0.1759 0.036 Uiso 1 1 calc R U
C10 C 0.5779(7) 0.5541(3) 0.2878(4) 0.0311(17) Uani 1 1 d . .
C11 C 0.6775(8) 0.5967(3) 0.3300(5) 0.0400(19) Uani 1 1 d . .
H11 H 0.7595 0.6093 0.3039 0.048 Uiso 1 1 calc R U
C12 C 0.6601(8) 0.6203(3) 0.4072(5) 0.042(2) Uani 1 1 d . .
H12 H 0.7283 0.6490 0.4330 0.051 Uiso 1 1 calc R U
C13 C 0.5395(9) 0.6015(3) 0.4474(4) 0.0379(18) Uani 1 1 d . .
C14 C 0.4378(7) 0.5606(3) 0.4083(4) 0.0369(18) Uani 1 1 d . .
H14 H 0.3562 0.5484 0.4350 0.044 Uiso 1 1 calc R U
C15 C 0.4560(8) 0.5375(3) 0.3291(5) 0.0376(18) Uani 1 1 d . .
H15 H 0.3850 0.5101 0.3025 0.045 Uiso 1 1 calc R U
C16 C 0.5430(7) 0.4228(3) 0.2110(4) 0.0321(17) Uani 1 1 d . .
H16 H 0.5180 0.4229 0.2698 0.039 Uiso 1 1 calc R U
C17 C 0.5681(7) 0.3598(3) 0.1879(5) 0.038(2) Uani 1 1 d . .
C18 C 0.6564(9) 0.3235(4) 0.2501(6) 0.065(3) Uani 1 1 d . .
H18 H 0.6938 0.3393 0.3040 0.078 Uiso 1 1 calc R U
C19 C 0.6875(13) 0.2660(4) 0.2320(9) 0.124(6) Uani 1 1 d . .
H19 H 0.7466 0.2425 0.2733 0.149 Uiso 1 1 calc R U
C20 C 0.6308(16) 0.2420(5) 0.1515(11) 0.159(7) Uani 1 1 d . .
H20 H 0.6556 0.2029 0.1384 0.190 Uiso 1 1 calc R U
C21 C 0.5391(11) 0.2753(4) 0.0916(8) 0.110(5) Uani 1 1 d . .
H21 H 0.4983 0.2584 0.0389 0.132 Uiso 1 1 calc R U
C22 C 0.5069(8) 0.3337(4) 0.1088(5) 0.055(2) Uani 1 1 d . .
C23 C 0.4033(8) 0.3708(3) 0.0424(5) 0.040(2) Uani 1 1 d . .
H23 H 0.4573 0.3840 -0.0044 0.048 Uiso 1 1 calc R U
C24 C 0.3335(7) 0.4233(3) 0.0836(5) 0.0375(18) Uani 1 1 d . .
H24 H 0.2980 0.4526 0.0383 0.045 Uiso 1 1 calc R U
C25 C 0.4600(7) 0.5153(3) 0.1379(4) 0.0306(17) Uani 1 1 d . .
H25 H 0.4899 0.5155 0.0802 0.037 Uiso 1 1 calc R U
C26 C 0.3391(8) 0.5634(4) 0.1380(4) 0.0404(19) Uani 1 1 d . .
C27 C 0.0763(9) 0.5855(4) 0.1330(7) 0.072(3) Uani 1 1 d . .
H27A H -0.0196 0.5672 0.1081 0.087 Uiso 1 1 calc R U
H27B H 0.0986 0.6178 0.0954 0.087 Uiso 1 1 calc R U
C28 C 0.0646(12) 0.6094(5) 0.2206(8) 0.100(4) Uani 1 1 d . .
H28A H 0.1574 0.6299 0.2430 0.150 Uiso 1 1 calc R U
H28B H 0.0484 0.5769 0.2582 0.150 Uiso 1 1 calc R U
H28C H -0.0196 0.6369 0.2168 0.150 Uiso 1 1 calc R U
C29 C 0.2583(8) 0.3379(4) 0.0078(5) 0.0416(19) Uani 1 1 d . .
C30 C 0.2335(10) 0.2956(3) -0.0645(6) 0.054(2) Uani 1 1 d . .
C31 C 0.3280(11) 0.2957(4) -0.1274(6) 0.063(2) Uani 1 1 d . .
H31 H 0.4135 0.3204 -0.1218 0.076 Uiso 1 1 calc R U
C32 C 0.2938(16) 0.2587(5) -0.1986(7) 0.089(3) Uani 1 1 d . .
H32 H 0.3565 0.2595 -0.2412 0.107 Uiso 1 1 calc R U
C33 C 0.173(2) 0.2217(6) -0.2082(9) 0.111(5) Uani 1 1 d . .
H33 H 0.1533 0.1969 -0.2563 0.133 Uiso 1 1 calc R U
C34 C 0.0785(15) 0.2209(5) -0.1454(11) 0.103(5) Uani 1 1 d . .
H34 H -0.0055 0.1955 -0.1512 0.123 Uiso 1 1 calc R U
C35 C 0.1085(10) 0.2577(4) -0.0746(7) 0.075(3) Uani 1 1 d . .
H35 H 0.0441 0.2570 -0.0330 0.090 Uiso 1 1 calc R U
N1 N 0.9137(6) 0.4429(3) 0.1621(4) 0.0429(16) Uani 1 1 d . .
H1 H 0.9819 0.4365 0.1295 0.051 Uiso 1 1 d R U
N2 N 0.4164(5) 0.4545(2) 0.1548(4) 0.0328(14) Uani 1 1 d . .
N3 N 0.1475(7) 0.3512(3) 0.0499(5) 0.0537(18) Uani 1 1 d . .
O1 O 0.7066(5) 0.4567(3) 0.0567(3) 0.0535(15) Uani 1 1 d . .
O2 O 0.3673(6) 0.6147(3) 0.1325(4) 0.0550(15) Uani 1 1 d . .
O3 O 0.1998(5) 0.5407(2) 0.1415(3) 0.0499(14) Uani 1 1 d . .
O4 O 0.1975(5) 0.3949(2) 0.1118(3) 0.0476(14) Uani 1 1 d . .

loop_
_atom_site_aniso_label
_atom_site_aniso_U_11
_atom_site_aniso_U_22
_atom_site_aniso_U_33
_atom_site_aniso_U_23
_atom_site_aniso_U_13
_atom_site_aniso_U_12
Br1 0.0695(7) 0.0733(8) 0.0312(7) -0.0093(4) 0.0150(5) 0.0007(4)
C1 0.027(4) 0.047(4) 0.034(5) 0.002(4) 0.000(4) -0.005(3)
C2 0.020(4) 0.069(5) 0.054(6) -0.003(4) -0.002(4) 0.002(4)
C3 0.036(5) 0.080(6) 0.054(6) 0.003(5) -0.027(5) 0.010(4)
C4 0.052(6) 0.063(5) 0.028(4) -0.004(4) -0.019(4) 0.010(4)
C5 0.037(4) 0.065(5) 0.029(5) 0.001(4) 0.005(4) 0.002(4)
C6 0.018(4) 0.044(4) 0.030(4) -0.006(3) 0.002(3) -0.003(3)
C7 0.014(3) 0.047(4) 0.023(4) 0.000(3) 0.004(3) -0.004(3)
C8 0.025(4) 0.057(5) 0.032(5) -0.001(4) 0.007(4) -0.002(3)
C9 0.022(3) 0.046(4) 0.025(4) -0.001(3) 0.008(3) -0.001(3)
C10 0.018(4) 0.049(4) 0.027(4) 0.006(4) 0.007(3) 0.002(3)
C11 0.027(4) 0.065(5) 0.031(4) -0.003(4) 0.012(3) -0.003(4)
C12 0.030(4) 0.059(5) 0.037(5) -0.004(4) 0.002(4) -0.013(4)
C13 0.042(4) 0.040(4) 0.028(4) -0.003(4) -0.005(4) 0.004(4)
C14 0.027(4) 0.057(5) 0.029(4) 0.000(4) 0.012(3) 0.003(4)
C15 0.032(4) 0.048(4) 0.031(4) 0.000(4) -0.001(3) -0.001(3)
C16 0.019(3) 0.053(5) 0.023(4) 0.005(3) 0.000(3) 0.001(3)
C17 0.019(4) 0.049(5) 0.045(5) -0.003(4) -0.004(4) 0.009(3)
C18 0.053(5) 0.052(6) 0.080(6) -0.008(5) -0.026(5) 0.004(4)
C19 0.107(9) 0.058(7) 0.169(13) -0.027(8) -0.097(9) 0.029(6)
C20 0.136(10) 0.075(7) 0.216(15) -0.071(9) -0.129(12) 0.065(8)
C21 0.079(7) 0.067(7) 0.156(11) -0.060(7) -0.072(8) 0.046(6)
C22 0.020(4) 0.078(6) 0.060(6) -0.017(5) -0.013(4) 0.007(4)
C23 0.023(4) 0.058(5) 0.036(5) -0.012(4) -0.003(3) -0.002(3)
C24 0.020(4) 0.061(5) 0.031(4) -0.007(4) 0.003(3) -0.006(3)
C25 0.020(4) 0.050(5) 0.020(4) -0.003(3) -0.002(3) 0.007(3)
C26 0.037(5) 0.052(5) 0.028(4) -0.002(4) -0.007(3) 0.000(4)
C27 0.032(5) 0.066(6) 0.116(8) 0.013(6) 0.002(5) 0.018(4)
C28 0.075(7) 0.084(7) 0.155(12) 0.006(8) 0.062(8) 0.031(6)
C29 0.033(4) 0.056(5) 0.032(4) -0.001(4) -0.007(4) 0.005(4)
C30 0.053(5) 0.042(5) 0.055(6) -0.001(4) -0.033(5) 0.006(4)
C31 0.081(6) 0.059(6) 0.048(6) -0.007(5) 0.004(5) 0.003(5)
C32 0.125(10) 0.071(7) 0.063(7) -0.011(6) -0.015(7) 0.017(7)
C33 0.145(13) 0.078(9) 0.085(10) -0.033(7) -0.062(10) 0.022(9)
C34 0.084(9) 0.064(7) 0.134(12) -0.028(8) -0.067(9) 0.002(6)
C35 0.053(6) 0.066(6) 0.095(8) -0.013(6) -0.029(5) 0.004(5)
N1 0.011(3) 0.084(5) 0.035(4) 0.000(3) 0.011(3) 0.008(3)
N2 0.016(3) 0.044(4) 0.037(3) -0.004(3) 0.001(3) 0.003(3)
N3 0.029(4) 0.075(5) 0.052(4) -0.010(4) -0.011(3) -0.010(3)
O1 0.033(3) 0.107(4) 0.021(3) 0.003(3) 0.006(2) 0.016(3)
O2 0.035(3) 0.050(4) 0.077(4) 0.002(3) -0.002(3) 0.002(3)
O3 0.022(3) 0.057(3) 0.070(4) 0.006(3) 0.004(2) 0.008(3)
O4 0.018(3) 0.076(4) 0.049(3) -0.011(3) 0.007(2) -0.006(2)

loop_
_atom_type_symbol
_atom_type_description
_atom_type_scat_dispersion_real
_atom_type_scat_dispersion_imag
_atom_type_scat_source
C C 0.0033 0.0016 'International Tables Vol C Tables 4.2.6.8 and 6.1.1.4'
H H 0.0000 0.0000 'International Tables Vol C Tables 4.2.6.8 and 6.1.1.4'
Br Br -0.2901 2.4595 'International Tables Vol C Tables 4.2.6.8 and 6.1.1.4'
N N 0.0061 0.0033 'International Tables Vol C Tables 4.2.6.8 and 6.1.1.4'
O O 0.0106 0.0060 'International Tables Vol C Tables 4.2.6.8 and 6.1.1.4'

loop_
_geom_angle_atom_site_label_1
_geom_angle_atom_site_label_2
_geom_angle_atom_site_label_3
_geom_angle
C6 C1 N1 110.9(5)
C6 C1 C2 122.4(7)
N1 C1 C2 126.7(7)
C3 C2 C1 116.0(7)
C3 C2 H2 122.0
C1 C2 H2 122.0
C2 C3 C4 122.9(7)
C2 C3 H3 118.6
C4 C3 H3 118.6
C3 C4 C5 119.6(7)
C3 C4 H4 120.2
C5 C4 H4 120.2
C6 C5 C4 119.8(7)
C6 C5 H5 120.1
C4 C5 H5 120.1
C5 C6 C1 119.1(6)
C5 C6 C7 133.8(6)
C1 C6 C7 107.1(6)
C6 C7 C8 103.7(5)
C6 C7 C9 116.6(5)
C8 C7 C9 109.0(5)
C6 C7 C16 114.2(5)
C8 C7 C16 111.8(5)
C9 C7 C16 101.7(5)
O1 C8 N1 125.0(6)
O1 C8 C7 128.0(6)
N1 C8 C7 107.0(6)
C10 C9 C25 114.8(5)
C10 C9 C7 113.6(5)
C25 C9 C7 101.3(5)
C10 C9 H9 108.9
C25 C9 H9 108.9
C7 C9 H9 108.9
C15 C10 C11 116.2(6)
C15 C10 C9 123.8(6)
C11 C10 C9 120.1(6)
C12 C11 C10 122.8(6)
C12 C11 H11 118.6
C10 C11 H11 118.6
C11 C12 C13 119.3(7)
C11 C12 H12 120.3
C13 C12 H12 120.3
C14 C13 C12 120.1(6)
C14 C13 Br1 120.7(5)
C12 C13 Br1 119.1(6)
C13 C14 C15 119.9(6)
C13 C14 H14 120.1
C15 C14 H14 120.1
C14 C15 C10 121.7(6)
C14 C15 H15 119.2
C10 C15 H15 119.2
C17 C16 N2 115.6(5)
C17 C16 C7 115.2(5)
N2 C16 C7 103.7(5)
C17 C16 H16 107.3
N2 C16 H16 107.3
C7 C16 H16 107.3
C22 C17 C18 118.2(7)
C22 C17 C16 124.0(6)
C18 C17 C16 117.8(7)
C19 C18 C17 120.7(9)
C19 C18 H18 119.6
C17 C18 H18 119.6
C18 C19 C20 119.9(9)
C18 C19 H19 120.1
C20 C19 H19 120.1
C21 C20 C19 120.6(9)
C21 C20 H20 119.7
C19 C20 H20 119.7
C20 C21 C22 120.2(9)
C20 C21 H21 119.9
C22 C21 H21 119.9
C21 C22 C17 120.3(8)
C21 C22 C23 120.3(7)
C17 C22 C23 119.4(7)
C29 C23 C24 98.6(5)
C29 C23 C22 111.9(6)
C24 C23 C22 111.9(6)
C29 C23 H23 111.3
C24 C23 H23 111.3
C22 C23 H23 111.3
N2 C24 O4 108.7(5)
N2 C24 C23 121.2(5)
O4 C24 C23 101.4(5)
N2 C24 H24 108.3
O4 C24 H24 108.3
C23 C24 H24 108.3
N2 C25 C26 117.1(5)
N2 C25 C9 106.2(5)
C26 C25 C9 112.7(5)
N2 C25 H25 106.8
C26 C25 H25 106.8
C9 C25 H25 106.8
O2 C26 O3 125.2(7)
O2 C26 C25 122.0(7)
O3 C26 C25 112.7(6)
O3 C27 C28 108.3(8)
O3 C27 H27A 110.0
C28 C27 H27A 110.0
O3 C27 H27B 110.0
C28 C27 H27B 110.0
H27A C27 H27B 108.4
C27 C28 H28A 109.5
C27 C28 H28B 109.5
H28A C28 H28B 109.5
C27 C28 H28C 109.5
H28A C28 H28C 109.5
H28B C28 H28C 109.5
N3 C29 C30 120.3(7)
N3 C29 C23 112.0(6)
C30 C29 C23 127.7(7)
C35 C30 C31 118.6(8)
C35 C30 C29 120.4(9)
C31 C30 C29 120.9(8)
C32 C31 C30 119.4(10)
C32 C31 H31 120.3
C30 C31 H31 120.3
C33 C32 C31 122.1(13)
C33 C32 H32 119.0
C31 C32 H32 119.0
C32 C33 C34 119.0(11)
C32 C33 H33 120.5
C34 C33 H33 120.5
C35 C34 C33 120.2(12)
C35 C34 H34 119.9
C33 C34 H34 119.9
C34 C35 C30 120.8(12)
C34 C35 H35 119.6
C30 C35 H35 119.6
C8 N1 C1 111.3(6)
C8 N1 H1 124.2
C1 N1 H1 124.4
C24 N2 C25 115.9(5)
C24 N2 C16 118.9(5)
C25 N2 C16 110.8(5)
C29 N3 O4 109.1(6)
C26 O3 C27 114.4(6)
N3 O4 C24 106.1(5)

loop_
_geom_bond_atom_site_label_1
_geom_bond_atom_site_label_2
_geom_bond_distance
Br1 C13 1.894(7)
C1 C6 1.386(9)
C1 N1 1.390(9)
C1 C2 1.399(10)
C2 C3 1.367(11)
C2 H2 0.9300
C3 C4 1.375(11)
C3 H3 0.9300
C4 C5 1.380(10)
C4 H4 0.9300
C5 C6 1.369(10)
C5 H5 0.9300
C6 C7 1.511(9)
C7 C8 1.521(10)
C7 C9 1.568(9)
C7 C16 1.571(9)
C8 O1 1.209(8)
C8 N1 1.378(8)
C9 C10 1.508(9)
C9 C25 1.546(8)
C9 H9 0.9800
C10 C15 1.390(9)
C10 C11 1.395(10)
C11 C12 1.350(10)
C11 H11 0.9300
C12 C13 1.386(10)
C12 H12 0.9300
C13 C14 1.361(10)
C14 C15 1.377(10)
C14 H14 0.9300
C15 H15 0.9300
C16 C17 1.478(9)
C16 N2 1.496(8)
C16 H16 0.9800
C17 C22 1.403(10)
C17 C18 1.409(11)
C18 C19 1.353(12)
C18 H18 0.9300
C19 C20 1.394(17)
C19 H19 0.9300
C20 C21 1.366(15)
C20 H20 0.9300
C21 C22 1.371(12)
C21 H21 0.9300
C22 C23 1.523(11)
C23 C29 1.507(10)
C23 C24 1.515(10)
C23 H23 0.9800
C24 N2 1.421(8)
C24 O4 1.487(8)
C24 H24 0.9800
C25 N2 1.448(8)
C25 C26 1.516(10)
C25 H25 0.9800
C26 O2 1.179(9)
C26 O3 1.343(9)
C27 O3 1.475(9)
C27 C28 1.491(15)
C27 H27A 0.9700
C27 H27B 0.9700
C28 H28A 0.9600
C28 H28B 0.9600
C28 H28C 0.9600
C29 N3 1.298(9)
C29 C30 1.467(11)
C30 C35 1.384(12)
C30 C31 1.387(13)
C31 C32 1.386(13)
C31 H31 0.9300
C32 C33 1.341(17)
C32 H32 0.9300
C33 C34 1.388(18)
C33 H33 0.9300
C34 C35 1.374(15)
C34 H34 0.9300
C35 H35 0.9300
N1 H1 0.8600
N3 O4 1.400(8)

loop_
_geom_hbond_atom_site_label_D
_geom_hbond_atom_site_label_H
_geom_hbond_atom_site_label_A
_geom_hbond_distance_DH
_geom_hbond_distance_HA
_geom_hbond_distance_DA
_geom_hbond_angle_DHA
_geom_hbond_site_symmetry_A
N1 H1 O4 0.86 2.18 2.948(7) 148.7 1_655

loop_
_geom_torsion_atom_site_label_1
_geom_torsion_atom_site_label_2
_geom_torsion_atom_site_label_3
_geom_torsion_atom_site_label_4
_geom_torsion
C6 C1 C2 C3 2.0(11)
N1 C1 C2 C3 -177.7(7)
C1 C2 C3 C4 0.8(13)
C2 C3 C4 C5 -3.9(13)
C3 C4 C5 C6 4.1(12)
C4 C5 C6 C1 -1.4(11)
C4 C5 C6 C7 177.8(7)
N1 C1 C6 C5 178.0(6)
C2 C1 C6 C5 -1.7(11)
N1 C1 C6 C7 -1.4(8)
C2 C1 C6 C7 178.9(7)
C5 C6 C7 C8 -177.7(8)
C1 C6 C7 C8 1.6(7)
C5 C6 C7 C9 62.5(10)
C1 C6 C7 C9 -118.2(6)
C5 C6 C7 C16 -55.7(10)
C1 C6 C7 C16 123.6(6)
C6 C7 C8 O1 179.5(7)
C9 C7 C8 O1 -55.7(9)
C16 C7 C8 O1 56.0(10)
C6 C7 C8 N1 -1.3(7)
C9 C7 C8 N1 123.5(6)
C16 C7 C8 N1 -124.8(6)
C6 C7 C9 C10 -41.0(7)
C8 C7 C9 C10 -157.9(5)
C16 C7 C9 C10 83.8(6)
C6 C7 C9 C25 -164.6(5)
C8 C7 C9 C25 78.4(6)
C16 C7 C9 C25 -39.8(6)
C25 C9 C10 C15 36.1(9)
C7 C9 C10 C15 -79.8(8)
C25 C9 C10 C11 -144.2(6)
C7 C9 C10 C11 99.9(7)
C15 C10 C11 C12 1.0(10)
C9 C10 C11 C12 -178.7(7)
C10 C11 C12 C13 0.7(11)
C11 C12 C13 C14 -1.7(11)
C11 C12 C13 Br1 -178.9(6)
C12 C13 C14 C15 0.8(11)
Br1 C13 C14 C15 178.1(5)
C13 C14 C15 C10 1.0(10)
C11 C10 C15 C14 -1.8(10)
C9 C10 C15 C14 177.9(6)
C6 C7 C16 C17 -73.7(8)
C8 C7 C16 C17 43.6(8)
C9 C7 C16 C17 159.8(6)
C6 C7 C16 N2 158.9(5)
C8 C7 C16 N2 -83.7(6)
C9 C7 C16 N2 32.5(6)
N2 C16 C17 C22 14.9(10)
C7 C16 C17 C22 -106.1(8)
N2 C16 C17 C18 -163.8(6)
C7 C16 C17 C18 75.1(9)
C22 C17 C18 C19 3.2(14)
C16 C17 C18 C19 -178.0(10)
C17 C18 C19 C20 -1(2)
C18 C19 C20 C21 -3(3)
C19 C20 C21 C22 3(2)
C20 C21 C22 C17 0.1(18)
C20 C21 C22 C23 -179.4(12)
C18 C17 C22 C21 -3.0(13)
C16 C17 C22 C21 178.2(9)
C18 C17 C22 C23 176.4(7)
C16 C17 C22 C23 -2.3(11)
C21 C22 C23 C29 48.4(11)
C17 C22 C23 C29 -131.0(8)
C21 C22 C23 C24 158.0(9)
C17 C22 C23 C24 -21.4(10)
C29 C23 C24 N2 153.0(6)
C22 C23 C24 N2 35.1(9)
C29 C23 C24 O4 32.7(6)
C22 C23 C24 O4 -85.1(6)
C10 C9 C25 N2 -89.5(6)
C7 C9 C25 N2 33.4(6)
C10 C9 C25 C26 40.0(8)
C7 C9 C25 C26 162.8(5)
N2 C25 C26 O2 173.2(7)
C9 C25 C26 O2 49.6(9)
N2 C25 C26 O3 -9.3(8)
C9 C25 C26 O3 -132.9(6)
C24 C23 C29 N3 -23.8(8)
C22 C23 C29 N3 94.1(8)
C24 C23 C29 C30 155.7(7)
C22 C23 C29 C30 -86.4(9)
N3 C29 C30 C35 -17.4(11)
C23 C29 C30 C35 163.2(7)
N3 C29 C30 C31 158.0(8)
C23 C29 C30 C31 -21.5(12)
C35 C30 C31 C32 0.9(12)
C29 C30 C31 C32 -174.6(7)
C30 C31 C32 C33 -1.3(15)
C31 C32 C33 C34 0.8(17)
C32 C33 C34 C35 0.0(17)
C33 C34 C35 C30 -0.4(15)
C31 C30 C35 C34 -0.1(12)
C29 C30 C35 C34 175.4(8)
O1 C8 N1 C1 179.8(7)
C7 C8 N1 C1 0.6(8)
C6 C1 N1 C8 0.5(9)
C2 C1 N1 C8 -179.8(7)
O4 C24 N2 C25 -131.6(5)
C23 C24 N2 C25 111.8(7)
O4 C24 N2 C16 92.5(6)
C23 C24 N2 C16 -24.1(9)
C26 C25 N2 C24 80.5(7)
C9 C25 N2 C24 -152.7(5)
C26 C25 N2 C16 -140.2(6)
C9 C25 N2 C16 -13.3(6)
C17 C16 N2 C24 -1.6(8)
C7 C16 N2 C24 125.5(6)
C17 C16 N2 C25 -139.5(6)
C7 C16 N2 C25 -12.5(7)
C30 C29 N3 O4 -176.4(6)
C23 C29 N3 O4 3.2(9)
O2 C26 O3 C27 3.2(11)
C25 C26 O3 C27 -174.2(7)
C28 C27 O3 C26 -87.7(9)
C29 N3 O4 C24 19.8(8)
N2 C24 O4 N3 -162.5(5)
C23 C24 O4 N3 -33.8(6)
